data_2225066
loop_
_publ_author_name
'Wang, Xiao-Ling'
'Wang, Guang-Zhou'
'Geng, Rong-Xia'
'Zhou, Cheng-He'

_publ_section_title (<i>E</i>)-3-(9-Anthryl)-1-(4-fluorophenyl)-2-(4-nitro-1<i>H</i>-imidazol-1-yl)prop-2-en-1-one
_journal_coeditor_code NG2707
_journal_issue 2
_journal_name_full 'Acta Crystallographica Section E'
_journal_page_first o320
_journal_paper_doi 10.1107/S1600536809055524
_journal_volume 66
_journal_year 2010
_chemical_formula_iupac 'C26 H16 F N3 O3'
_chemical_formula_moiety 'C26 H16 F N3 O3'
_chemical_formula_sum 'C26 H16 F N3 O3'
_chemical_formula_weight 437.42
_chemical_name_systematic
;
(<i>E</i>)-3-(9-Anthryl)-1-(4-fluorophenyl)-2-(4-nitro-1<i>H</i>-imidazol-
1-yl)prop-2-en-1-one
;
_space_group_IT_number 2
_symmetry_cell_setting triclinic
_symmetry_space_group_name_Hall '-P 1'
_symmetry_space_group_name_H-M 'P -1'
_atom_sites_solution_hydrogens geom
_atom_sites_solution_primary direct
_atom_sites_solution_secondary difmap
_audit_creation_method SHELXL-97
_cell_angle_alpha 70.371(5)
_cell_angle_beta 88.062(4)
_cell_angle_gamma 66.781(6)
_cell_formula_units_Z 2
_cell_length_a 9.3362(6)
_cell_length_b 10.9587(6)
_cell_length_c 11.6018(5)
_cell_measurement_reflns_used 8826
_cell_measurement_temperature 173(2)
_cell_measurement_theta_max 27.00
_cell_measurement_theta_min 2.81
_cell_volume 1020.78(12)
_computing_cell_refinement 'CrysAlis Pro (Oxford Diffraction, 2009)'
_computing_data_collection 'CrysAlis Pro (Oxford Diffraction, 2009)'
_computing_data_reduction 'CrysAlis Pro (Oxford Diffraction, 2009)'
_computing_molecular_graphics 'SHELXTL (Sheldrick, 2008)'
_computing_publication_material 'SHELXTL (Sheldrick, 2008)'
_computing_structure_refinement 'SHELXL97 (Sheldrick, 2008)'
_computing_structure_solution 'SHELXS97 (Sheldrick, 2008)'
_diffrn_ambient_temperature 173(2)
_diffrn_detector_area_resol_mean 0.01
_diffrn_measured_fraction_theta_full 0.980
_diffrn_measured_fraction_theta_max 0.980
_diffrn_measurement_device_type 'Oxford Diffraction Xcaliber'
_diffrn_measurement_method '\w scans'
_diffrn_radiation_monochromator graphite
_diffrn_radiation_source 'fine-focus sealed tube'
_diffrn_radiation_type MoK\a
_diffrn_radiation_wavelength 0.71073
_diffrn_reflns_av_R_equivalents 0.0201
_diffrn_reflns_av_sigmaI/netI 0.0354
_diffrn_reflns_limit_h_max 11
_diffrn_reflns_limit_h_min -11
_diffrn_reflns_limit_k_max 12
_diffrn_reflns_limit_k_min -13
_diffrn_reflns_limit_l_max 14
_diffrn_reflns_limit_l_min -14
_diffrn_reflns_number 8826
_diffrn_reflns_theta_full 27.00
_diffrn_reflns_theta_max 27.00
_diffrn_reflns_theta_min 2.81
_diffrn_standards_decay_% 0
_diffrn_standards_interval_count 0
_diffrn_standards_interval_time 0
_diffrn_standards_number 0
_exptl_absorpt_coefficient_mu 0.101
_exptl_absorpt_correction_T_max 0.9703
_exptl_absorpt_correction_T_min 0.9511
_exptl_absorpt_correction_type multi-scan
_exptl_absorpt_process_details '(CrysAlis RED; Oxford Diffraction, 2009)'
_exptl_crystal_colour yellow
_exptl_crystal_density_diffrn 1.423
_exptl_crystal_density_method 'not measured'
_exptl_crystal_description block
_exptl_crystal_F_000 452
_exptl_crystal_size_max 0.49
_exptl_crystal_size_mid 0.41
_exptl_crystal_size_min 0.30
_refine_diff_density_max 0.218
_refine_diff_density_min -0.194
_refine_ls_extinction_method none
_refine_ls_goodness_of_fit_ref 1.008
_refine_ls_hydrogen_treatment constr
_refine_ls_matrix_type full
_refine_ls_number_parameters 298
_refine_ls_number_reflns 4374
_refine_ls_number_restraints 0
_refine_ls_restrained_S_all 1.008
_refine_ls_R_factor_all 0.0533
_refine_ls_R_factor_gt 0.0358
_refine_ls_shift/su_max 0.001
_refine_ls_shift/su_mean 0.001
_refine_ls_structure_factor_coef Fsqd
_refine_ls_weighting_details 'calc w=1/[\s^2^(Fo^2^)+(0.0501P)^2^] where P=(Fo^2^+2Fc^2^)/3'
_refine_ls_weighting_scheme calc
_refine_ls_wR_factor_gt 0.0860
_refine_ls_wR_factor_ref 0.0898
_reflns_number_gt 3193
_reflns_number_total 4374
_reflns_threshold_expression I>2sigma(I)
_cod_data_source_file ng2707.cif
_cod_data_source_block I
_cod_original_cell_volume 1020.78(10)
_cod_database_code 2225066
_cod_database_fobs_code 2225066

loop_
_symmetry_equiv_pos_as_xyz
'x, y, z'
'-x, -y, -z'

loop_
_atom_site_type_symbol
_atom_site_label
_atom_site_fract_x
_atom_site_fract_y
_atom_site_fract_z
_atom_site_U_iso_or_equiv
_atom_site_adp_type
_atom_site_calc_flag
_atom_site_refinement_flags
_atom_site_occupancy
_atom_site_disorder_assembly
_atom_site_disorder_group
F F1 0.40315(10) 0.15681(10) 1.18206(7) 0.0560(3) Uani d . 1 . .
O O1 0.12744(13) -0.02448(11) 0.81580(8) 0.0455(3) Uani d . 1 . .
N N3 0.19905(12) 0.08673(11) 0.58002(8) 0.0261(2) Uani d . 1 . .
C C15 0.10394(14) 0.30540(13) 0.61663(11) 0.0282(3) Uani d . 1 . .
H H15A 0.1064 0.3481 0.5309 0.034 Uiso calc R 1 . .
C C17 0.16584(14) 0.07397(13) 0.79428(10) 0.0275(3) Uani d . 1 . .
C C23 0.33391(14) 0.16396(13) 0.87665(11) 0.0270(3) Uani d . 1 . .
H H23A 0.3671 0.1929 0.7975 0.032 Uiso calc R 1 . .
C C14 0.04204(14) 0.40033(13) 0.68792(10) 0.0272(3) Uani d . 1 . .
C C6 -0.08868(15) 0.40198(13) 0.75307(10) 0.0282(3) Uani d . 1 . .
C C18 0.22475(14) 0.10459(12) 0.89378(10) 0.0244(3) Uani d . 1 . .
C C7 0.11980(15) 0.48598(13) 0.69277(11) 0.0291(3) Uani d . 1 . .
C C22 0.39456(15) 0.18126(13) 0.97408(12) 0.0333(3) Uani d . 1 . .
H H22A 0.4704 0.2207 0.9636 0.040 Uiso calc R 1 . .
N N2 0.18404(14) 0.02358(13) 0.41956(9) 0.0390(3) Uani d . 1 . .
C C19 0.17599(15) 0.06337(14) 1.01033(10) 0.0323(3) Uani d . 1 . .
H H19A 0.1023 0.0216 1.0226 0.039 Uiso calc R 1 . .
C C12 0.07161(15) 0.56901(13) 0.77072(11) 0.0326(3) Uani d . 1 . .
C C16 0.15658(14) 0.16506(13) 0.66238(10) 0.0255(3) Uani d . 1 . .
C C26 0.32395(15) -0.05927(13) 0.49025(10) 0.0295(3) Uani d . 1 . .
O O2 0.56329(12) -0.24366(12) 0.53163(10) 0.0525(3) Uani d . 1 . .
C C8 0.25072(16) 0.48911(14) 0.62676(12) 0.0368(3) Uani d . 1 . .
H H8A 0.2838 0.4365 0.5731 0.044 Uiso calc R 1 . .
C C1 -0.13552(15) 0.48673(14) 0.83035(11) 0.0330(3) Uani d . 1 . .
C C20 0.23331(16) 0.08250(15) 1.10757(11) 0.0368(3) Uani d . 1 . .
H H20A 0.1986 0.0568 1.1866 0.044 Uiso calc R 1 . .
C C21 0.34228(15) 0.13994(14) 1.08624(11) 0.0346(3) Uani d . 1 . .
O O3 0.41958(15) -0.18717(12) 0.36400(9) 0.0656(4) Uani d . 1 . .
C C13 -0.05363(16) 0.56575(14) 0.83786(12) 0.0358(3) Uani d . 1 . .
H H13A -0.0842 0.6195 0.8907 0.043 Uiso calc R 1 . .
C C5 -0.17915(15) 0.32560(14) 0.74550(12) 0.0343(3) Uani d . 1 . .
H H5A -0.1529 0.2715 0.6929 0.041 Uiso calc R 1 . .
C C2 -0.26464(17) 0.48480(16) 0.89925(13) 0.0437(4) Uani d . 1 . .
H H2A -0.2949 0.5386 0.9521 0.052 Uiso calc R 1 . .
C C11 0.15633(17) 0.64982(15) 0.77975(12) 0.0405(3) Uani d . 1 . .
H H11A 0.1242 0.7063 0.8303 0.049 Uiso calc R 1 . .
C C9 0.32888(18) 0.56622(15) 0.63942(13) 0.0450(4) Uani d . 1 . .
H H9A 0.4165 0.5659 0.5953 0.054 Uiso calc R 1 . .
C C4 -0.30200(17) 0.32892(16) 0.81208(13) 0.0433(4) Uani d . 1 . .
H H4A -0.3604 0.2770 0.8057 0.052 Uiso calc R 1 . .
C C10 0.28170(19) 0.64686(16) 0.71722(13) 0.0472(4) Uani d . 1 . .
H H10A 0.3384 0.6994 0.7257 0.057 Uiso calc R 1 . .
C C3 -0.34423(18) 0.40905(17) 0.89124(14) 0.0484(4) Uani d . 1 . .
H H3A -0.4292 0.4089 0.9387 0.058 Uiso calc R 1 . .
N N1 0.44252(15) -0.17030(13) 0.45944(10) 0.0389(3) Uani d . 1 . .
C C25 0.33644(15) -0.02437(13) 0.58946(11) 0.0294(3) Uani d . 1 . .
H H25A 0.4225 -0.0681 0.6519 0.035 Uiso calc R 1 . .
C C24 0.11069(16) 0.11104(15) 0.47696(11) 0.0357(3) Uani d . 1 . .
H H24A 0.0077 0.1832 0.4500 0.043 Uiso calc R 1 . .

loop_
_atom_site_aniso_label
_atom_site_aniso_U_11
_atom_site_aniso_U_22
_atom_site_aniso_U_33
_atom_site_aniso_U_12
_atom_site_aniso_U_13
_atom_site_aniso_U_23
F1 0.0625(6) 0.0621(6) 0.0440(5) -0.0166(5) -0.0174(4) -0.0276(5)
O1 0.0783(8) 0.0471(6) 0.0291(5) -0.0426(6) 0.0100(5) -0.0145(5)
N3 0.0312(6) 0.0287(6) 0.0189(5) -0.0111(5) 0.0027(4) -0.0102(4)
C15 0.0326(7) 0.0304(7) 0.0205(6) -0.0121(6) 0.0030(5) -0.0088(5)
C17 0.0327(7) 0.0276(7) 0.0239(6) -0.0126(6) 0.0054(5) -0.0108(5)
C23 0.0278(6) 0.0230(6) 0.0263(6) -0.0074(5) 0.0035(5) -0.0077(5)
C14 0.0313(7) 0.0220(6) 0.0214(6) -0.0051(5) -0.0018(5) -0.0057(5)
C6 0.0308(7) 0.0245(6) 0.0234(6) -0.0056(6) -0.0015(5) -0.0075(5)
C18 0.0259(6) 0.0228(6) 0.0205(6) -0.0052(5) 0.0008(5) -0.0083(5)
C7 0.0330(7) 0.0205(6) 0.0246(6) -0.0057(6) -0.0036(5) -0.0026(5)
C22 0.0286(7) 0.0277(7) 0.0419(7) -0.0081(6) -0.0036(6) -0.0135(6)
N2 0.0484(7) 0.0445(7) 0.0244(5) -0.0142(6) 0.0014(5) -0.0177(5)
C19 0.0353(7) 0.0393(8) 0.0243(6) -0.0178(6) 0.0060(5) -0.0107(6)
C12 0.0377(7) 0.0225(6) 0.0302(6) -0.0066(6) -0.0049(6) -0.0065(5)
C16 0.0290(6) 0.0291(7) 0.0209(6) -0.0117(6) 0.0044(5) -0.0122(5)
C26 0.0372(7) 0.0302(7) 0.0245(6) -0.0151(6) 0.0099(5) -0.0127(5)
O2 0.0431(6) 0.0485(7) 0.0645(7) -0.0085(6) 0.0074(6) -0.0305(6)
C8 0.0407(8) 0.0285(7) 0.0353(7) -0.0119(6) 0.0036(6) -0.0069(6)
C1 0.0354(7) 0.0281(7) 0.0298(6) -0.0055(6) 0.0014(6) -0.0121(6)
C20 0.0419(8) 0.0438(8) 0.0208(6) -0.0119(7) 0.0033(6) -0.0131(6)
C21 0.0353(7) 0.0334(7) 0.0298(7) -0.0028(6) -0.0101(6) -0.0166(6)
O3 0.0953(9) 0.0581(7) 0.0393(6) -0.0133(7) 0.0112(6) -0.0341(6)
C13 0.0430(8) 0.0282(7) 0.0336(7) -0.0073(6) 0.0005(6) -0.0160(6)
C5 0.0349(7) 0.0352(7) 0.0345(7) -0.0116(6) 0.0036(6) -0.0173(6)
C2 0.0483(9) 0.0418(8) 0.0443(8) -0.0138(7) 0.0155(7) -0.0254(7)
C11 0.0521(9) 0.0298(7) 0.0375(7) -0.0148(7) -0.0069(7) -0.0100(6)
C9 0.0450(9) 0.0385(8) 0.0485(8) -0.0202(7) 0.0043(7) -0.0077(7)
C4 0.0401(8) 0.0457(9) 0.0535(9) -0.0208(7) 0.0118(7) -0.0253(7)
C10 0.0545(10) 0.0359(8) 0.0505(9) -0.0245(8) -0.0082(8) -0.0058(7)
C3 0.0439(9) 0.0539(10) 0.0549(9) -0.0196(8) 0.0226(7) -0.0301(8)
N1 0.0520(8) 0.0349(7) 0.0357(6) -0.0196(6) 0.0167(6) -0.0184(6)
C25 0.0311(7) 0.0282(7) 0.0286(6) -0.0099(6) 0.0008(5) -0.0120(6)
C24 0.0371(8) 0.0422(8) 0.0240(6) -0.0100(7) -0.0023(6) -0.0140(6)

loop_
_atom_type_symbol
_atom_type_description
_atom_type_scat_dispersion_real
_atom_type_scat_dispersion_imag
_atom_type_scat_source
C C 0.0033 0.0016 'International Tables Vol C Tables 4.2.6.8 and 6.1.1.4'
H H 0.0000 0.0000 'International Tables Vol C Tables 4.2.6.8 and 6.1.1.4'
N N 0.0061 0.0033 'International Tables Vol C Tables 4.2.6.8 and 6.1.1.4'
O O 0.0106 0.0060 'International Tables Vol C Tables 4.2.6.8 and 6.1.1.4'
F F 0.0171 0.0103 'International Tables Vol C Tables 4.2.6.8 and 6.1.1.4'

loop_
_geom_angle_atom_site_label_1
_geom_angle_atom_site_label_2
_geom_angle_atom_site_label_3
_geom_angle_site_symmetry_1
_geom_angle_site_symmetry_3
_geom_angle
_geom_angle_publ_flag
C25 N3 C24 . . 106.98(10) ?
C25 N3 C16 . . 126.08(10) ?
C24 N3 C16 . . 126.93(11) ?
C16 C15 C14 . . 125.33(11) ?
C16 C15 H15A . . 117.3 ?
C14 C15 H15A . . 117.3 ?
O1 C17 C18 . . 121.96(11) ?
O1 C17 C16 . . 118.70(10) ?
C18 C17 C16 . . 119.33(10) ?
C22 C23 C18 . . 120.32(11) ?
C22 C23 H23A . . 119.8 ?
C18 C23 H23A . . 119.8 ?
C7 C14 C6 . . 120.79(10) ?
C7 C14 C15 . . 118.37(11) ?
C6 C14 C15 . . 120.80(11) ?
C14 C6 C5 . . 123.66(11) ?
C14 C6 C1 . . 118.58(11) ?
C5 C6 C1 . . 117.76(11) ?
C23 C18 C19 . . 119.36(11) ?
C23 C18 C17 . . 122.07(10) ?
C19 C18 C17 . . 118.43(11) ?
C14 C7 C8 . . 122.54(11) ?
C14 C7 C12 . . 119.57(11) ?
C8 C7 C12 . . 117.84(11) ?
C21 C22 C23 . . 118.05(12) ?
C21 C22 H22A . . 121.0 ?
C23 C22 H22A . . 121.0 ?
C24 N2 C26 . . 103.31(10) ?
C20 C19 C18 . . 120.87(12) ?
C20 C19 H19A . . 119.6 ?
C18 C19 H19A . . 119.6 ?
C13 C12 C11 . . 121.85(12) ?
C13 C12 C7 . . 119.02(11) ?
C11 C12 C7 . . 119.10(12) ?
C15 C16 N3 . . 119.29(10) ?
C15 C16 C17 . . 127.06(10) ?
N3 C16 C17 . . 113.45(10) ?
C25 C26 N2 . . 112.89(11) ?
C25 C26 N1 . . 125.20(12) ?
N2 C26 N1 . . 121.91(11) ?
C9 C8 C7 . . 120.97(12) ?
C9 C8 H8A . . 119.5 ?
C7 C8 H8A . . 119.5 ?
C13 C1 C2 . . 121.72(11) ?
C13 C1 C6 . . 119.74(12) ?
C2 C1 C6 . . 118.54(12) ?
C21 C20 C19 . . 117.49(12) ?
C21 C20 H20A . . 121.3 ?
C19 C20 H20A . . 121.3 ?
F1 C21 C22 . . 117.71(12) ?
F1 C21 C20 . . 118.41(11) ?
C22 C21 C20 . . 123.89(11) ?
C1 C13 C12 . . 122.18(11) ?
C1 C13 H13A . . 118.9 ?
C12 C13 H13A . . 118.9 ?
C4 C5 C6 . . 121.13(12) ?
C4 C5 H5A . . 119.4 ?
C6 C5 H5A . . 119.4 ?
C3 C2 C1 . . 121.60(12) ?
C3 C2 H2A . . 119.2 ?
C1 C2 H2A . . 119.2 ?
C10 C11 C12 . . 120.76(13) ?
C10 C11 H11A . . 119.6 ?
C12 C11 H11A . . 119.6 ?
C8 C9 C10 . . 120.93(14) ?
C8 C9 H9A . . 119.5 ?
C10 C9 H9A . . 119.5 ?
C5 C4 C3 . . 120.74(13) ?
C5 C4 H4A . . 119.6 ?
C3 C4 H4A . . 119.6 ?
C11 C10 C9 . . 120.38(13) ?
C11 C10 H10A . . 119.8 ?
C9 C10 H10A . . 119.8 ?
C2 C3 C4 . . 120.17(13) ?
C2 C3 H3A . . 119.9 ?
C4 C3 H3A . . 119.9 ?
O3 N1 O2 . . 123.78(12) ?
O3 N1 C26 . . 118.88(12) ?
O2 N1 C26 . . 117.34(11) ?
C26 C25 N3 . . 104.56(11) ?
C26 C25 H25A . . 127.7 ?
N3 C25 H25A . . 127.7 ?
N2 C24 N3 . . 112.26(12) ?
N2 C24 H24A . . 123.9 ?
N3 C24 H24A . . 123.9 ?

loop_
_geom_bond_atom_site_label_1
_geom_bond_atom_site_label_2
_geom_bond_site_symmetry_2
_geom_bond_distance
_geom_bond_publ_flag
F1 C21 . 1.3626(13) ?
O1 C17 . 1.2135(14) ?
N3 C25 . 1.3521(16) ?
N3 C24 . 1.3641(15) ?
N3 C16 . 1.4367(14) ?
C15 C16 . 1.3273(17) ?
C15 C14 . 1.4739(16) ?
C15 H15A . 0.9500 ?
C17 C18 . 1.4821(15) ?
C17 C16 . 1.5034(16) ?
C23 C22 . 1.3806(16) ?
C23 C18 . 1.3869(16) ?
C23 H23A . 0.9500 ?
C14 C7 . 1.4095(17) ?
C14 C6 . 1.4109(17) ?
C6 C5 . 1.4260(17) ?
C6 C1 . 1.4389(16) ?
C18 C19 . 1.3963(16) ?
C7 C8 . 1.4262(18) ?
C7 C12 . 1.4319(17) ?
C22 C21 . 1.3682(18) ?
C22 H22A . 0.9500 ?
N2 C24 . 1.3082(16) ?
N2 C26 . 1.3565(16) ?
C19 C20 . 1.3752(16) ?
C19 H19A . 0.9500 ?
C12 C13 . 1.3885(18) ?
C12 C11 . 1.4288(18) ?
C26 C25 . 1.3508(15) ?
C26 N1 . 1.4272(17) ?
O2 N1 . 1.2312(15) ?
C8 C9 . 1.3583(18) ?
C8 H8A . 0.9500 ?
C1 C13 . 1.3854(18) ?
C1 C2 . 1.4270(19) ?
C20 C21 . 1.3696(19) ?
C20 H20A . 0.9500 ?
O3 N1 . 1.2210(13) ?
C13 H13A . 0.9500 ?
C5 C4 . 1.3563(18) ?
C5 H5A . 0.9500 ?
C2 C3 . 1.339(2) ?
C2 H2A . 0.9500 ?
C11 C10 . 1.351(2) ?
C11 H11A . 0.9500 ?
C9 C10 . 1.411(2) ?
C9 H9A . 0.9500 ?
C4 C3 . 1.4192(19) ?
C4 H4A . 0.9500 ?
C10 H10A . 0.9500 ?
C3 H3A . 0.9500 ?
C25 H25A . 0.9500 ?
C24 H24A . 0.9500 ?

loop_
_cod_related_entry_id
_cod_related_entry_database
_cod_related_entry_code
1 ChemSpider 24744209
